data_7026833
loop_
_publ_author_name
'Ni, Chengbao'
'Fettinger, James C.'
'Long, Gary J.'
'Power, Philip P.'

_publ_section_title
;
 Terphenyl substituted derivatives of manganese(II): distorted geometries
 and resistance to elimination.
;
_journal_issue 44
_journal_name_full 'Dalton transactions (Cambridge, England : 2003)'
_journal_page_first 10664
_journal_page_last 10670
_journal_paper_doi 10.1039/c0dt00771d
_journal_volume 39
_journal_year 2010
_chemical_formula_moiety 'C72 H98 Cl3.72 I0.28 Li2 Mn2 O3'
_chemical_formula_sum 'C72 H98 Cl3.72 I0.28 Li2 Mn2 O3'
_chemical_formula_weight 1302.67
_chemical_name_systematic
;
?
;
_space_group_IT_number 14
_symmetry_cell_setting monoclinic
_symmetry_space_group_name_Hall '-P 2yn'
_symmetry_space_group_name_H-M 'P 1 21/n 1'
_atom_sites_solution_hydrogens geom
_atom_sites_solution_primary direct
_atom_sites_solution_secondary difmap
_audit_creation_method SHELXL-97
_cell_angle_alpha 90.00
_cell_angle_beta 102.1940(10)
_cell_angle_gamma 90.00
_cell_formula_units_Z 4
_cell_length_a 12.9458(6)
_cell_length_b 25.4683(11)
_cell_length_c 21.7044(9)
_cell_measurement_reflns_used 9890
_cell_measurement_temperature 90(2)
_cell_measurement_theta_max 25.87
_cell_measurement_theta_min 2.19
_cell_volume 6994.6(5)
_computing_cell_refinement 'SAINT (7.46A) (Bruker, 2006)'
_computing_data_collection 'SMART (Version 5.054) (Bruker, 2002)'
_computing_data_reduction 'SAINT (7.46A) (Bruker, 2006)'
_computing_molecular_graphics 'SHELXTL 5.1, XP (Sheldrick, 1994)'
_computing_publication_material SHELXL97
_computing_structure_refinement 'SHELXL-97 (Sheldrick, 1997)'
_computing_structure_solution 'SHELXS-97 (Sheldrick, 1997)'
_diffrn_ambient_temperature 90(2)
_diffrn_measured_fraction_theta_full 1.000
_diffrn_measured_fraction_theta_max 1.000
_diffrn_measurement_device_type 'Bruker SMART1000 CCD'
_diffrn_measurement_method '\w and \f'
_diffrn_radiation_monochromator graphite
_diffrn_radiation_source 'fine-focus sealed tube'
_diffrn_radiation_type MoK\a
_diffrn_radiation_wavelength 0.71073
_diffrn_reflns_av_R_equivalents 0.0553
_diffrn_reflns_av_sigmaI/netI 0.0456
_diffrn_reflns_limit_h_max 15
_diffrn_reflns_limit_h_min -15
_diffrn_reflns_limit_k_max 30
_diffrn_reflns_limit_k_min -30
_diffrn_reflns_limit_l_max 26
_diffrn_reflns_limit_l_min -26
_diffrn_reflns_number 48227
_diffrn_reflns_theta_full 25.25
_diffrn_reflns_theta_max 25.25
_diffrn_reflns_theta_min 1.25
_exptl_absorpt_coefficient_mu 0.670
_exptl_absorpt_correction_T_max 0.9360
_exptl_absorpt_correction_T_min 0.7754
_exptl_absorpt_correction_type multi-scan
_exptl_absorpt_process_details 'SADABS 2008/2 (Sheldrick, 2008)'
_exptl_crystal_colour colorless
_exptl_crystal_density_diffrn 1.237
_exptl_crystal_density_method 'not measured'
_exptl_crystal_description block
_exptl_crystal_F_000 2752
_exptl_crystal_size_max 0.40
_exptl_crystal_size_mid 0.37
_exptl_crystal_size_min 0.10
_refine_diff_density_max 0.774
_refine_diff_density_min -0.696
_refine_diff_density_rms 0.075
_refine_ls_extinction_method none
_refine_ls_goodness_of_fit_ref 1.095
_refine_ls_hydrogen_treatment constr
_refine_ls_matrix_type full
_refine_ls_number_parameters 761
_refine_ls_number_reflns 12661
_refine_ls_number_restraints 36
_refine_ls_restrained_S_all 1.105
_refine_ls_R_factor_all 0.1112
_refine_ls_R_factor_gt 0.0513
_refine_ls_shift/su_max 0.001
_refine_ls_shift/su_mean 0.000
_refine_ls_structure_factor_coef Fsqd
_refine_ls_weighting_details 'calc w=1/[\s^2^(Fo^2^)+(0.0661P)^2^+6.7944P] where P=(Fo^2^+2Fc^2^)/3'
_refine_ls_weighting_scheme calc
_refine_ls_wR_factor_gt 0.1286
_refine_ls_wR_factor_ref 0.1546
_reflns_number_gt 8005
_reflns_number_total 12661
_reflns_threshold_expression >2sigma(I)
_cod_data_source_file c0dt00771d.txt
_cod_data_source_block rw21fmi
_cod_original_sg_symbol_H-M 'p 21/n'
_cod_database_code 7026833

loop_
_symmetry_equiv_pos_as_xyz
'x, y, z'
'-x+1/2, y+1/2, -z+1/2'
'-x, -y, -z'
'x-1/2, -y-1/2, z-1/2'

loop_
_atom_site_label
_atom_site_type_symbol
_atom_site_fract_x
_atom_site_fract_y
_atom_site_fract_z
_atom_site_U_iso_or_equiv
_atom_site_adp_type
_atom_site_occupancy
_atom_site_symmetry_multiplicity
_atom_site_calc_flag
_atom_site_refinement_flags
_atom_site_disorder_assembly
_atom_site_disorder_group
Mn1 Mn 0.46239(4) 0.22937(2) 0.80280(2) 0.03037(15) Uani 1 1 d D . .
Mn2 Mn 0.61155(5) 0.11325(2) 0.77481(3) 0.03792(16) Uani 1 1 d D . .
Cl1 Cl 0.54221(7) 0.15231(4) 0.86334(4) 0.0385(2) Uani 1 1 d D A .
Cl2 Cl 0.5706(4) 0.20228(19) 0.72410(19) 0.0398(7) Uani 0.82 1 d PD A 1
I2 I 0.5821(5) 0.2022(2) 0.7086(2) 0.0332(7) Uani 0.18 1 d P A 2
Cl3 Cl 0.2967(3) 0.19174(16) 0.74340(18) 0.0462(5) Uani 0.90 1 d P A 1
I3 I 0.2747(8) 0.1835(5) 0.7359(5) 0.0462(5) Uani 0.10 1 d P A 2
C1 C 0.4615(3) 0.30401(13) 0.84722(15) 0.0271(7) Uani 1 1 d . A .
C2 C 0.5098(3) 0.34692(13) 0.82321(15) 0.0289(8) Uani 1 1 d . . .
C3 C 0.5242(3) 0.39508(15) 0.85402(18) 0.0391(9) Uani 1 1 d . A .
H3 H 0.5577 0.4229 0.8367 0.047 Uiso 1 1 calc R . .
C4 C 0.4903(3) 0.40278(16) 0.90933(19) 0.0454(10) Uani 1 1 d . . .
H4 H 0.5032 0.4352 0.9312 0.054 Uiso 1 1 calc R A .
C5 C 0.4373(3) 0.36290(15) 0.93262(18) 0.0410(9) Uani 1 1 d . A .
H5 H 0.4116 0.3685 0.9700 0.049 Uiso 1 1 calc R . .
C6 C 0.4210(3) 0.31461(14) 0.90205(16) 0.0317(8) Uani 1 1 d . . .
C7 C 0.5431(3) 0.34218(14) 0.76117(16) 0.0335(8) Uani 1 1 d . A .
C8 C 0.6502(3) 0.34123(14) 0.75825(17) 0.0367(9) Uani 1 1 d . . .
C9 C 0.6768(4) 0.33750(16) 0.69930(19) 0.0479(11) Uani 1 1 d . A .
H9 H 0.7491 0.3364 0.6968 0.057 Uiso 1 1 calc R . .
C10 C 0.6003(4) 0.33536(19) 0.6448(2) 0.0625(14) Uani 1 1 d . . .
H10 H 0.6198 0.3326 0.6051 0.075 Uiso 1 1 calc R A .
C11 C 0.4956(4) 0.3372(2) 0.64785(19) 0.0627(14) Uani 1 1 d . A .
H11 H 0.4434 0.3362 0.6099 0.075 Uiso 1 1 calc R . .
C12 C 0.4639(3) 0.34066(17) 0.70513(17) 0.0462(10) Uani 1 1 d . . .
C13 C 0.7352(3) 0.34325(15) 0.81870(18) 0.0401(9) Uani 1 1 d . A .
H13 H 0.7097 0.3685 0.8474 0.048 Uiso 1 1 calc R . .
C14 C 0.7467(4) 0.29034(18) 0.8521(2) 0.0593(12) Uani 1 1 d . . .
H14A H 0.6797 0.2809 0.8634 0.089 Uiso 1 1 calc R A .
H14B H 0.8024 0.2925 0.8904 0.089 Uiso 1 1 calc R . .
H14C H 0.7654 0.2635 0.8240 0.089 Uiso 1 1 calc R . .
C15 C 0.8400(3) 0.36454(19) 0.8084(2) 0.0564(12) Uani 1 1 d . . .
H15A H 0.8702 0.3399 0.7823 0.085 Uiso 1 1 calc R A .
H15B H 0.8890 0.3688 0.8492 0.085 Uiso 1 1 calc R . .
H15C H 0.8285 0.3986 0.7871 0.085 Uiso 1 1 calc R . .
C16 C 0.3481(4) 0.3470(2) 0.7060(2) 0.0626(14) Uani 1 1 d . A .
H16 H 0.3370 0.3322 0.7468 0.075 Uiso 1 1 calc R . .
C17 C 0.2720(4) 0.3192(3) 0.6534(2) 0.099(2) Uani 1 1 d . . .
H17A H 0.2821 0.3323 0.6126 0.148 Uiso 1 1 calc R A .
H17B H 0.1993 0.3262 0.6574 0.148 Uiso 1 1 calc R . .
H17C H 0.2855 0.2814 0.6561 0.148 Uiso 1 1 calc R . .
C18 C 0.3218(4) 0.4051(3) 0.7054(3) 0.101(2) Uani 1 1 d . . .
H18A H 0.3640 0.4219 0.7430 0.151 Uiso 1 1 calc R A .
H18B H 0.2465 0.4095 0.7051 0.151 Uiso 1 1 calc R . .
H18C H 0.3379 0.4214 0.6676 0.151 Uiso 1 1 calc R . .
C19 C 0.3489(3) 0.27726(15) 0.92599(17) 0.0374(9) Uani 1 1 d . A .
C20 C 0.2394(3) 0.28143(18) 0.89908(19) 0.0493(11) Uani 1 1 d . . .
C21 C 0.1695(4) 0.2513(2) 0.9247(2) 0.0644(14) Uani 1 1 d . A .
H21 H 0.0959 0.2536 0.9073 0.077 Uiso 1 1 calc R . .
C22 C 0.2044(4) 0.2187(2) 0.9739(3) 0.0694(15) Uani 1 1 d . . .
H22 H 0.1548 0.1988 0.9907 0.083 Uiso 1 1 calc R A .
C23 C 0.3106(4) 0.21404(18) 1.0000(2) 0.0602(13) Uani 1 1 d . A .
H23 H 0.3334 0.1907 1.0342 0.072 Uiso 1 1 calc R . .
C24 C 0.3862(3) 0.24371(16) 0.97623(18) 0.0434(10) Uani 1 1 d . . .
C25 C 0.1968(3) 0.3211(2) 0.8472(2) 0.0623(14) Uani 1 1 d . A .
H25 H 0.2578 0.3326 0.8288 0.075 Uiso 1 1 calc R . .
C26 C 0.1141(4) 0.2980(3) 0.7937(3) 0.095(2) Uani 1 1 d . . .
H26A H 0.1432 0.2670 0.7768 0.142 Uiso 1 1 calc R A .
H26B H 0.0942 0.3243 0.7603 0.142 Uiso 1 1 calc R . .
H26C H 0.0515 0.2880 0.8097 0.142 Uiso 1 1 calc R . .
C27 C 0.1536(4) 0.3698(2) 0.8736(2) 0.0716(15) Uani 1 1 d . . .
H27A H 0.0957 0.3598 0.8939 0.107 Uiso 1 1 calc R A .
H27B H 0.1273 0.3946 0.8393 0.107 Uiso 1 1 calc R . .
H27C H 0.2100 0.3865 0.9047 0.107 Uiso 1 1 calc R . .
C28 C 0.5020(4) 0.23927(17) 1.00517(19) 0.0503(11) Uani 1 1 d . A .
H28 H 0.5415 0.2513 0.9729 0.060 Uiso 1 1 calc R . .
C29 C 0.5375(5) 0.18301(19) 1.0233(2) 0.0691(15) Uani 1 1 d . . .
H29A H 0.5144 0.1730 1.0618 0.104 Uiso 1 1 calc R A .
H29B H 0.6147 0.1809 1.0305 0.104 Uiso 1 1 calc R . .
H29C H 0.5060 0.1591 0.9890 0.104 Uiso 1 1 calc R . .
C30 C 0.5345(4) 0.27482(19) 1.0627(2) 0.0694(14) Uani 1 1 d . . .
H30A H 0.5147 0.3112 1.0508 0.104 Uiso 1 1 calc R A .
H30B H 0.6112 0.2727 1.0783 0.104 Uiso 1 1 calc R . .
H30C H 0.4985 0.2635 1.0959 0.104 Uiso 1 1 calc R . .
C31 C 0.7429(3) 0.06165(14) 0.78015(17) 0.0358(9) Uani 1 1 d . A .
C32 C 0.7745(3) 0.02920(14) 0.83394(16) 0.0332(8) Uani 1 1 d . . .
C33 C 0.8519(3) -0.00866(15) 0.83850(17) 0.0380(9) Uani 1 1 d . A .
H33 H 0.8699 -0.0297 0.8753 0.046 Uiso 1 1 calc R . .
C34 C 0.9039(3) -0.01603(16) 0.78896(19) 0.0439(10) Uani 1 1 d . . .
H34 H 0.9564 -0.0424 0.7913 0.053 Uiso 1 1 calc R A .
C35 C 0.8776(4) 0.01566(16) 0.73672(19) 0.0486(11) Uani 1 1 d . A .
H35 H 0.9144 0.0116 0.7035 0.058 Uiso 1 1 calc R . .
C36 C 0.7982(3) 0.05380(15) 0.73113(17) 0.0404(10) Uani 1 1 d . . .
C37 C 0.7230(3) 0.03763(14) 0.88950(16) 0.0330(8) Uani 1 1 d . A .
C38 C 0.7691(3) 0.07316(14) 0.93671(16) 0.0338(8) Uani 1 1 d . . .
C39 C 0.7199(3) 0.08153(15) 0.98729(16) 0.0398(9) Uani 1 1 d . A .
H39 H 0.7506 0.1053 1.0198 0.048 Uiso 1 1 calc R . .
C40 C 0.6284(4) 0.05620(15) 0.99080(17) 0.0452(10) Uani 1 1 d . . .
H40 H 0.5953 0.0631 1.0251 0.054 Uiso 1 1 calc R A .
C41 C 0.5839(3) 0.02078(16) 0.94502(18) 0.0463(10) Uani 1 1 d . A .
H41 H 0.5205 0.0032 0.9482 0.056 Uiso 1 1 calc R . .
C42 C 0.6308(3) 0.01033(15) 0.89374(16) 0.0391(9) Uani 1 1 d . . .
C43 C 0.8706(3) 0.10241(15) 0.93471(19) 0.0424(10) Uani 1 1 d . A .
H43 H 0.8920 0.0931 0.8944 0.051 Uiso 1 1 calc R . .
C44 C 0.8553(4) 0.16145(18) 0.9359(3) 0.0659(13) Uani 1 1 d . . .
H44A H 0.8020 0.1722 0.8990 0.099 Uiso 1 1 calc R A .
H44B H 0.9224 0.1790 0.9353 0.099 Uiso 1 1 calc R . .
H44C H 0.8317 0.1713 0.9744 0.099 Uiso 1 1 calc R . .
C45 C 0.9588(4) 0.0852(2) 0.9894(2) 0.0644(13) Uani 1 1 d . . .
H45A H 0.9370 0.0914 1.0294 0.097 Uiso 1 1 calc R A .
H45B H 1.0230 0.1053 0.9886 0.097 Uiso 1 1 calc R . .
H45C H 0.9730 0.0477 0.9853 0.097 Uiso 1 1 calc R . .
C46 C 0.5849(4) -0.03220(19) 0.84653(19) 0.0535(12) Uani 1 1 d . A .
H46 H 0.6081 -0.0247 0.8063 0.064 Uiso 1 1 calc R . .
C47 C 0.4644(4) -0.0349(2) 0.8315(2) 0.0711(16) Uani 1 1 d . . .
H47A H 0.4399 -0.0475 0.8687 0.107 Uiso 1 1 calc R A .
H47B H 0.4406 -0.0591 0.7963 0.107 Uiso 1 1 calc R . .
H47C H 0.4352 0.0001 0.8200 0.107 Uiso 1 1 calc R . .
C48 C 0.6297(4) -0.08541(19) 0.8703(2) 0.0706(16) Uani 1 1 d . . .
H48A H 0.7070 -0.0845 0.8771 0.106 Uiso 1 1 calc R A .
H48B H 0.6020 -0.1124 0.8391 0.106 Uiso 1 1 calc R . .
H48C H 0.6091 -0.0936 0.9102 0.106 Uiso 1 1 calc R . .
C49 C 0.7757(4) 0.08556(16) 0.6718(2) 0.0550(12) Uani 1 1 d . A .
C50 C 0.7239(5) 0.06212(19) 0.6145(2) 0.0664(15) Uani 1 1 d . . .
C51 C 0.7105(5) 0.0917(2) 0.5593(2) 0.0813(18) Uani 1 1 d . A .
H51 H 0.6767 0.0763 0.5204 0.098 Uiso 1 1 calc R . .
C52 C 0.7448(6) 0.1423(2) 0.5601(3) 0.089(2) Uani 1 1 d . . .
H52 H 0.7345 0.1617 0.5220 0.107 Uiso 1 1 calc R A .
C53 C 0.7945(5) 0.1656(2) 0.6159(3) 0.089(2) Uani 1 1 d . A .
H53 H 0.8171 0.2010 0.6157 0.106 Uiso 1 1 calc R . .
C54 C 0.8120(4) 0.13813(18) 0.6722(3) 0.0694(16) Uani 1 1 d . . .
C55 C 0.6834(6) 0.0058(2) 0.6113(2) 0.0768(17) Uani 1 1 d . A .
H55 H 0.7056 -0.0100 0.6542 0.092 Uiso 1 1 calc R . .
C56 C 0.5624(6) 0.0034(3) 0.5927(3) 0.103(2) Uani 1 1 d . . .
H56A H 0.5321 0.0233 0.6232 0.154 Uiso 1 1 calc R A .
H56B H 0.5392 -0.0333 0.5923 0.154 Uiso 1 1 calc R . .
H56C H 0.5386 0.0186 0.5506 0.154 Uiso 1 1 calc R . .
C57 C 0.7324(5) -0.0271(2) 0.5654(2) 0.0848(18) Uani 1 1 d . . .
H57A H 0.7074 -0.0140 0.5224 0.127 Uiso 1 1 calc R A .
H57B H 0.7117 -0.0639 0.5677 0.127 Uiso 1 1 calc R . .
H57C H 0.8096 -0.0242 0.5770 0.127 Uiso 1 1 calc R . .
C58 C 0.8718(4) 0.16362(18) 0.7330(3) 0.0782(18) Uani 1 1 d . A .
H58 H 0.8383 0.1515 0.7680 0.094 Uiso 1 1 calc R . .
C59 C 0.8668(5) 0.2236(2) 0.7315(4) 0.110(3) Uani 1 1 d . . .
H59A H 0.8942 0.2374 0.7739 0.165 Uiso 1 1 calc R A .
H59B H 0.7934 0.2348 0.7168 0.165 Uiso 1 1 calc R . .
H59C H 0.9098 0.2369 0.7027 0.165 Uiso 1 1 calc R . .
C60 C 0.9867(5) 0.1466(2) 0.7487(3) 0.096(2) Uani 1 1 d . . .
H60A H 1.0227 0.1599 0.7164 0.144 Uiso 1 1 calc R A .
H60B H 0.9906 0.1082 0.7499 0.144 Uiso 1 1 calc R . .
H60C H 1.0210 0.1608 0.7899 0.144 Uiso 1 1 calc R . .
Li1 Li 0.4058(9) 0.1641(4) 0.6743(5) 0.043(2) Uiso 0.62 1 d P A 1
Li2 Li 0.2796(8) 0.1017(4) 0.7534(5) 0.040(2) Uiso 0.62 1 d P A 1
Cl4 Cl 0.4399(4) 0.07974(11) 0.7174(3) 0.0453(8) Uani 0.62 1 d P A 1
O1 O 0.3596(5) 0.1741(3) 0.5869(3) 0.080(2) Uiso 0.62 1 d PD A 1
C61 C 0.3792(10) 0.2208(4) 0.5548(6) 0.105(3) Uiso 0.62 1 d PD A 1
H61A H 0.4091 0.2485 0.5853 0.126 Uiso 0.62 1 calc PR A 1
H61B H 0.3131 0.2340 0.5276 0.126 Uiso 0.62 1 calc PR A 1
C62 C 0.4556(8) 0.2055(3) 0.5164(5) 0.070(3) Uiso 0.62 1 d PD A 1
H62A H 0.5292 0.2095 0.5405 0.084 Uiso 0.62 1 calc PR A 1
H62B H 0.4461 0.2267 0.4774 0.084 Uiso 0.62 1 calc PR A 1
C63 C 0.4297(12) 0.1495(5) 0.5018(6) 0.121(5) Uiso 0.62 1 d PD A 1
H63A H 0.4912 0.1264 0.5173 0.146 Uiso 0.62 1 calc PR A 1
H63B H 0.4039 0.1439 0.4560 0.146 Uiso 0.62 1 calc PR A 1
C64 C 0.3372(12) 0.1403(6) 0.5403(6) 0.152(5) Uiso 0.62 1 d PD A 1
H64A H 0.2668 0.1475 0.5134 0.183 Uiso 0.62 1 calc PR A 1
H64B H 0.3385 0.1039 0.5563 0.183 Uiso 0.62 1 calc PR A 1
O2 O 0.2549(4) 0.08129(17) 0.8318(2) 0.0340(10) Uiso 0.62 1 d P A 1
C65 C 0.1953(6) 0.0363(3) 0.8414(3) 0.0455(16) Uiso 0.62 1 d P A 1
H65A H 0.2391 0.0044 0.8416 0.055 Uiso 0.62 1 calc PR A 1
H65B H 0.1327 0.0331 0.8064 0.055 Uiso 0.62 1 calc PR A 1
C66 C 0.1615(6) 0.0402(3) 0.9003(3) 0.0487(17) Uiso 0.62 1 d P A 1
H66A H 0.1638 0.0055 0.9212 0.058 Uiso 0.62 1 calc PR A 1
H66B H 0.0888 0.0544 0.8939 0.058 Uiso 0.62 1 calc PR A 1
C67 C 0.2422(7) 0.0785(3) 0.9397(3) 0.0507(19) Uiso 0.62 1 d P A 1
H67A H 0.2070 0.1027 0.9646 0.061 Uiso 0.62 1 calc PR A 1
H67B H 0.2987 0.0592 0.9688 0.061 Uiso 0.62 1 calc PR A 1
C68 C 0.2861(6) 0.1080(3) 0.8909(3) 0.0519(17) Uiso 0.62 1 d P A 1
H68A H 0.2587 0.1444 0.8871 0.062 Uiso 0.62 1 calc PR A 1
H68B H 0.3642 0.1095 0.9033 0.062 Uiso 0.62 1 calc PR A 1
O3 O 0.1790(3) 0.06566(16) 0.68727(18) 0.0387(10) Uiso 0.62 1 d PD A 1
C69 C 0.1168(6) 0.0892(3) 0.6333(3) 0.0555(18) Uiso 0.62 1 d PD A 1
H69A H 0.1456 0.1241 0.6259 0.067 Uiso 0.62 1 calc PR A 1
H69B H 0.0432 0.0937 0.6386 0.067 Uiso 0.62 1 calc PR A 1
C70 C 0.1203(6) 0.0518(3) 0.5774(3) 0.0552(18) Uiso 0.62 1 d PD A 1
H70A H 0.0516 0.0339 0.5630 0.066 Uiso 0.62 1 calc PR A 1
H70B H 0.1382 0.0712 0.5416 0.066 Uiso 0.62 1 calc PR A 1
C71 C 0.2039(5) 0.0138(3) 0.6036(3) 0.0443(16) Uiso 0.62 1 d PD A 1
H71A H 0.2741 0.0259 0.5981 0.053 Uiso 0.62 1 calc PR A 1
H71B H 0.1889 -0.0213 0.5840 0.053 Uiso 0.62 1 calc PR A 1
C72 C 0.1970(6) 0.0132(3) 0.6740(3) 0.0452(17) Uiso 0.62 1 d PD A 1
H72A H 0.1381 -0.0094 0.6807 0.054 Uiso 0.62 1 calc PR A 1
H72B H 0.2638 0.0004 0.7008 0.054 Uiso 0.62 1 calc PR A 1
Li3 Li 0.3795(14) 0.1045(7) 0.8070(8) 0.044(4) Uiso 0.38 1 d P A 2
Li4 Li 0.3445(17) 0.1220(9) 0.6625(10) 0.060(5) Uiso 0.38 1 d P A 2
Cl4B Cl 0.4545(8) 0.0628(2) 0.7239(5) 0.0453(8) Uani 0.38 1 d P A 2
O4 O 0.2942(6) 0.0726(3) 0.8525(4) 0.0386(18) Uiso 0.38 1 d P A 2
C73 C 0.3129(12) 0.0730(6) 0.9201(7) 0.077(4) Uiso 0.38 1 d P A 2
H73A H 0.3341 0.1084 0.9367 0.092 Uiso 0.38 1 calc PR A 2
H73B H 0.3696 0.0478 0.9382 0.092 Uiso 0.38 1 calc PR A 2
C74 C 0.2091(14) 0.0569(8) 0.9366(8) 0.080(5) Uiso 0.38 1 d P A 2
H74A H 0.2081 0.0187 0.9449 0.096 Uiso 0.38 1 calc PR A 2
H74B H 0.1978 0.0761 0.9743 0.096 Uiso 0.38 1 calc PR A 2
C75 C 0.1300(15) 0.0706(9) 0.8824(9) 0.107(6) Uiso 0.38 1 d P A 2
H75A H 0.1051 0.1070 0.8863 0.128 Uiso 0.38 1 calc PR A 2
H75B H 0.0687 0.0466 0.8781 0.128 Uiso 0.38 1 calc PR A 2
O5 O 0.2281(8) 0.0768(4) 0.6229(5) 0.088(3) Uiso 0.38 1 d P A 2
C76 C 0.1776(14) 0.0661(8) 0.8281(8) 0.089(5) Uiso 0.38 1 d P A 2
H76A H 0.1502 0.0937 0.7968 0.107 Uiso 0.38 1 calc PR A 2
H76B H 0.1620 0.0314 0.8078 0.107 Uiso 0.38 1 calc PR A 2
C77 C 0.2038(13) 0.0219(7) 0.6423(9) 0.084(5) Uiso 0.38 1 d P A 2
H77A H 0.2485 0.0113 0.6833 0.101 Uiso 0.38 1 calc PR A 2
H77B H 0.2082 -0.0047 0.6097 0.101 Uiso 0.38 1 calc PR A 2
C78 C 0.0880(12) 0.0343(7) 0.6470(7) 0.087(5) Uiso 0.38 1 d P A 2
H78A H 0.0477 0.0017 0.6504 0.104 Uiso 0.38 1 calc PR A 2
H78B H 0.0856 0.0573 0.6833 0.104 Uiso 0.38 1 calc PR A 2
C79 C 0.0473(13) 0.0615(6) 0.5864(7) 0.078(4) Uiso 0.38 1 d P A 2
H79A H -0.0165 0.0825 0.5879 0.094 Uiso 0.38 1 calc PR A 2
H79B H 0.0307 0.0363 0.5509 0.094 Uiso 0.38 1 calc PR A 2
C80 C 0.1402(13) 0.0964(7) 0.5811(8) 0.095(5) Uiso 0.38 1 d P A 2
H80A H 0.1520 0.0957 0.5375 0.114 Uiso 0.38 1 calc PR A 2
H80B H 0.1262 0.1331 0.5920 0.114 Uiso 0.38 1 calc PR A 2
O6 O 0.3893(6) 0.1541(3) 0.5899(3) 0.0361(18) Uiso 0.38 1 d PD A 2
C81 C 0.3937(16) 0.2070(6) 0.5729(10) 0.105(3) Uiso 0.38 1 d PD A 2
H81A H 0.4058 0.2300 0.6105 0.126 Uiso 0.38 1 calc PR A 2
H81B H 0.3278 0.2179 0.5436 0.126 Uiso 0.38 1 calc PR A 2
C82 C 0.4829(15) 0.2084(6) 0.5423(9) 0.100(7) Uiso 0.38 1 d PD A 2
H82A H 0.5506 0.2100 0.5736 0.120 Uiso 0.38 1 calc PR A 2
H82B H 0.4784 0.2389 0.5136 0.120 Uiso 0.38 1 calc PR A 2
C83 C 0.4732(15) 0.1580(5) 0.5064(6) 0.075(5) Uiso 0.38 1 d PD A 2
H83A H 0.5398 0.1478 0.4941 0.089 Uiso 0.38 1 calc PR A 2
H83B H 0.4144 0.1584 0.4690 0.089 Uiso 0.38 1 calc PR A 2
C84 C 0.4489(8) 0.1236(4) 0.5602(4) 0.040(2) Uiso 0.38 1 d PD A 2
H84A H 0.4098 0.0916 0.5432 0.048 Uiso 0.38 1 calc PR A 2
H84B H 0.5151 0.1131 0.5896 0.048 Uiso 0.38 1 calc PR A 2

loop_
_atom_site_aniso_label
_atom_site_aniso_U_11
_atom_site_aniso_U_22
_atom_site_aniso_U_33
_atom_site_aniso_U_23
_atom_site_aniso_U_13
_atom_site_aniso_U_12
Mn1 0.0301(3) 0.0321(3) 0.0294(3) 0.0015(2) 0.0075(2) -0.0034(2)
Mn2 0.0424(4) 0.0393(3) 0.0352(3) -0.0040(3) 0.0153(3) -0.0100(3)
Cl1 0.0414(5) 0.0460(6) 0.0310(4) 0.0025(4) 0.0138(4) 0.0150(4)
Cl2 0.0491(12) 0.0406(9) 0.0374(19) -0.0049(12) 0.0267(12) -0.0124(8)
I2 0.0370(15) 0.0412(11) 0.0253(18) -0.0037(12) 0.0156(12) -0.0074(9)
Cl3 0.0396(17) 0.0629(16) 0.0349(11) -0.0110(8) 0.0054(11) -0.0126(10)
I3 0.0396(17) 0.0629(16) 0.0349(11) -0.0110(8) 0.0054(11) -0.0126(10)
C1 0.0224(17) 0.0319(19) 0.0257(17) 0.0052(14) 0.0024(14) 0.0065(14)
C2 0.0278(19) 0.0301(19) 0.0277(17) 0.0053(15) 0.0037(14) 0.0053(15)
C3 0.046(2) 0.029(2) 0.044(2) 0.0069(17) 0.0153(18) 0.0053(17)
C4 0.058(3) 0.033(2) 0.048(2) -0.0025(18) 0.019(2) 0.0060(19)
C5 0.046(2) 0.040(2) 0.041(2) 0.0000(18) 0.0181(18) 0.0112(19)
C6 0.0283(19) 0.038(2) 0.0286(18) 0.0048(16) 0.0047(15) 0.0095(16)
C7 0.043(2) 0.0286(19) 0.0304(18) 0.0067(15) 0.0106(16) -0.0026(17)
C8 0.046(2) 0.029(2) 0.037(2) 0.0059(16) 0.0133(17) 0.0007(17)
C9 0.063(3) 0.042(2) 0.047(2) 0.0009(19) 0.031(2) -0.006(2)
C10 0.091(4) 0.070(3) 0.033(2) 0.003(2) 0.028(2) -0.022(3)
C11 0.075(3) 0.079(4) 0.033(2) 0.011(2) 0.008(2) -0.028(3)
C12 0.053(3) 0.054(3) 0.031(2) 0.0133(18) 0.0044(18) -0.008(2)
C13 0.037(2) 0.037(2) 0.048(2) -0.0004(18) 0.0122(18) -0.0001(18)
C14 0.044(3) 0.055(3) 0.074(3) 0.015(2) 0.001(2) 0.001(2)
C15 0.044(3) 0.059(3) 0.069(3) -0.004(2) 0.019(2) -0.003(2)
C16 0.045(3) 0.092(4) 0.045(3) 0.032(3) -0.002(2) -0.005(3)
C17 0.066(4) 0.158(6) 0.057(3) 0.046(4) -0.023(3) -0.038(4)
C18 0.049(3) 0.113(5) 0.135(6) 0.046(4) 0.011(3) 0.017(3)
C19 0.042(2) 0.041(2) 0.034(2) -0.0066(17) 0.0188(17) 0.0005(18)
C20 0.041(2) 0.068(3) 0.046(2) -0.012(2) 0.025(2) -0.003(2)
C21 0.050(3) 0.095(4) 0.056(3) -0.018(3) 0.027(2) -0.011(3)
C22 0.074(4) 0.068(3) 0.082(4) -0.018(3) 0.051(3) -0.023(3)
C23 0.092(4) 0.047(3) 0.053(3) 0.004(2) 0.042(3) 0.003(3)
C24 0.059(3) 0.040(2) 0.039(2) 0.0003(18) 0.027(2) 0.003(2)
C25 0.034(2) 0.109(4) 0.045(2) 0.002(3) 0.011(2) 0.016(3)
C26 0.052(3) 0.140(6) 0.080(4) -0.032(4) -0.013(3) 0.034(4)
C27 0.059(3) 0.086(4) 0.072(3) 0.003(3) 0.019(3) 0.015(3)
C28 0.063(3) 0.048(3) 0.044(2) 0.0146(19) 0.021(2) 0.022(2)
C29 0.115(4) 0.058(3) 0.031(2) 0.000(2) 0.009(2) 0.035(3)
C30 0.068(3) 0.047(3) 0.088(4) -0.013(3) 0.006(3) 0.015(2)
C31 0.043(2) 0.034(2) 0.036(2) -0.0114(16) 0.0194(17) -0.0151(17)
C32 0.036(2) 0.034(2) 0.0326(19) -0.0134(16) 0.0141(16) -0.0114(17)
C33 0.039(2) 0.041(2) 0.037(2) -0.0115(17) 0.0152(17) -0.0086(18)
C34 0.047(2) 0.036(2) 0.056(3) -0.0173(19) 0.027(2) -0.0108(19)
C35 0.071(3) 0.036(2) 0.052(2) -0.0142(19) 0.043(2) -0.012(2)
C36 0.058(3) 0.030(2) 0.041(2) -0.0115(17) 0.0292(19) -0.0146(19)
C37 0.036(2) 0.035(2) 0.0291(18) -0.0028(15) 0.0108(16) -0.0003(17)
C38 0.040(2) 0.031(2) 0.0305(18) -0.0036(15) 0.0080(16) 0.0049(17)
C39 0.059(3) 0.032(2) 0.0280(19) -0.0041(16) 0.0094(18) 0.0073(19)
C40 0.072(3) 0.039(2) 0.034(2) 0.0007(17) 0.030(2) 0.003(2)
C41 0.060(3) 0.047(2) 0.041(2) -0.0037(19) 0.029(2) -0.011(2)
C42 0.050(2) 0.042(2) 0.0299(19) -0.0040(16) 0.0180(17) -0.0083(19)
C43 0.040(2) 0.042(2) 0.046(2) -0.0172(18) 0.0109(18) -0.0044(18)
C44 0.058(3) 0.046(3) 0.096(4) -0.007(3) 0.023(3) -0.014(2)
C45 0.047(3) 0.087(4) 0.056(3) -0.021(3) 0.003(2) 0.004(3)
C46 0.062(3) 0.068(3) 0.039(2) -0.022(2) 0.031(2) -0.032(2)
C47 0.065(3) 0.103(4) 0.052(3) -0.021(3) 0.026(2) -0.043(3)
C48 0.083(4) 0.058(3) 0.085(4) -0.034(3) 0.051(3) -0.034(3)
C49 0.086(3) 0.037(2) 0.059(3) 0.003(2) 0.054(3) -0.002(2)
C50 0.116(4) 0.052(3) 0.043(3) 0.002(2) 0.042(3) 0.001(3)
C51 0.141(6) 0.064(4) 0.053(3) 0.017(3) 0.053(3) 0.015(3)
C52 0.143(6) 0.065(4) 0.086(4) 0.033(3) 0.083(4) 0.032(4)
C53 0.131(5) 0.043(3) 0.128(5) 0.016(3) 0.109(5) 0.013(3)
C54 0.100(4) 0.040(3) 0.094(4) 0.000(3) 0.079(3) 0.000(3)
C55 0.142(6) 0.059(3) 0.029(2) 0.001(2) 0.016(3) -0.012(3)
C56 0.152(7) 0.089(5) 0.075(4) -0.028(3) 0.040(4) -0.022(5)
C57 0.140(6) 0.059(3) 0.049(3) -0.003(2) 0.007(3) 0.015(3)
C58 0.097(4) 0.038(3) 0.127(5) -0.024(3) 0.085(4) -0.023(3)
C59 0.092(4) 0.044(3) 0.221(8) -0.026(4) 0.095(5) -0.014(3)
C60 0.104(5) 0.048(3) 0.155(6) -0.021(4) 0.072(4) -0.006(3)
Cl4 0.0462(16) 0.039(2) 0.0560(14) -0.0259(19) 0.0225(12) -0.0133(17)
Cl4B 0.0462(16) 0.039(2) 0.0560(14) -0.0259(19) 0.0225(12) -0.0133(17)

loop_
_atom_type_symbol
_atom_type_description
_atom_type_scat_dispersion_real
_atom_type_scat_dispersion_imag
_atom_type_scat_source
C C 0.0033 0.0016 'International Tables Vol C Tables 4.2.6.8 and 6.1.1.4'
H H 0.0000 0.0000 'International Tables Vol C Tables 4.2.6.8 and 6.1.1.4'
Li Li -0.0003 0.0001 'International Tables Vol C Tables 4.2.6.8 and 6.1.1.4'
O O 0.0106 0.0060 'International Tables Vol C Tables 4.2.6.8 and 6.1.1.4'
Cl Cl 0.1484 0.1585 'International Tables Vol C Tables 4.2.6.8 and 6.1.1.4'
Mn Mn 0.3368 0.7283 'International Tables Vol C Tables 4.2.6.8 and 6.1.1.4'
I I -0.4742 1.8119 'International Tables Vol C Tables 4.2.6.8 and 6.1.1.4'

loop_
_geom_angle_atom_site_label_1
_geom_angle_atom_site_label_2
_geom_angle_atom_site_label_3
_geom_angle
C1 Mn1 Cl3 119.89(14)
C1 Mn1 Cl1 120.71(9)
Cl3 Mn1 Cl1 101.00(11)
C1 Mn1 Cl2 127.35(15)
Cl3 Mn1 Cl2 94.95(17)
Cl1 Mn1 Cl2 85.00(11)
C1 Mn1 I3 121.2(3)
Cl3 Mn1 I3 1.6(4)
Cl1 Mn1 I3 99.4(3)
Cl2 Mn1 I3 94.6(3)
C1 Mn1 I2 125.93(15)
Cl3 Mn1 I2 94.26(16)
Cl1 Mn1 I2 87.67(11)
Cl2 Mn1 I2 2.7(2)
I3 Mn1 I2 93.9(3)
C1 Mn1 Li3 143.0(3)
Cl3 Mn1 Li3 52.9(3)
Cl1 Mn1 Li3 48.1(3)
Cl2 Mn1 Li3 89.2(3)
I3 Mn1 Li3 51.3(4)
I2 Mn1 Li3 90.8(3)
C31 Mn2 Cl4 116.00(12)
C31 Mn2 Cl4B 106.06(17)
Cl4 Mn2 Cl4B 11.17(19)
C31 Mn2 Cl1 128.08(10)
Cl4 Mn2 Cl1 95.46(12)
Cl4B Mn2 Cl1 99.0(2)
C31 Mn2 Cl2 131.90(13)
Cl4 Mn2 Cl2 90.39(15)
Cl4B Mn2 Cl2 101.3(2)
Cl1 Mn2 Cl2 84.33(7)
C31 Mn2 I2 125.07(14)
Cl4 Mn2 I2 90.61(16)
Cl4B Mn2 I2 101.0(2)
Cl1 Mn2 I2 92.43(9)
Cl2 Mn2 I2 8.16(13)
C31 Mn2 Li3 135.4(3)
Cl4 Mn2 Li3 45.9(3)
Cl4B Mn2 Li3 49.0(4)
Cl1 Mn2 Li3 50.1(3)
Cl2 Mn2 Li3 92.1(3)
I2 Mn2 Li3 98.1(3)
C31 Mn2 Li1 142.6(2)
Cl4 Mn2 Li1 44.8(2)
Cl4B Mn2 Li1 55.8(2)
Cl1 Mn2 Li1 88.92(18)
Cl2 Mn2 Li1 45.6(2)
I2 Mn2 Li1 46.6(2)
Li3 Mn2 Li1 61.1(4)
Mn1 Cl1 Mn2 94.91(3)
Mn1 Cl1 Li3 85.0(4)
Mn2 Cl1 Li3 80.4(4)
Li1 Cl2 Mn1 81.2(3)
Li1 Cl2 Mn2 85.2(3)
Mn1 Cl2 Mn2 92.62(11)
Mn2 I2 Mn1 81.95(10)
Li2 Cl3 Li1 81.2(4)
Li2 Cl3 Mn1 115.3(3)
Li1 Cl3 Mn1 82.9(3)
Li4 I3 Li3 72.4(7)
Li4 I3 Mn1 101.4(6)
Li3 I3 Mn1 75.0(5)
C2 C1 C6 115.6(3)
C2 C1 Mn1 118.5(2)
C6 C1 Mn1 125.8(3)
C3 C2 C1 122.0(3)
C3 C2 C7 117.8(3)
C1 C2 C7 120.1(3)
C4 C3 C2 120.7(4)
C4 C3 H3 119.7
C2 C3 H3 119.7
C3 C4 C5 119.3(4)
C3 C4 H4 120.3
C5 C4 H4 120.3
C4 C5 C6 120.8(3)
C4 C5 H5 119.6
C6 C5 H5 119.6
C5 C6 C1 121.4(3)
C5 C6 C19 115.9(3)
C1 C6 C19 122.3(3)
C8 C7 C12 120.3(3)
C8 C7 C2 121.0(3)
C12 C7 C2 118.6(3)
C9 C8 C7 118.7(4)
C9 C8 C13 121.2(4)
C7 C8 C13 120.1(3)
C10 C9 C8 121.3(4)
C10 C9 H9 119.4
C8 C9 H9 119.4
C11 C10 C9 119.8(4)
C11 C10 H10 120.1
C9 C10 H10 120.1
C10 C11 C12 121.7(4)
C10 C11 H11 119.1
C12 C11 H11 119.1
C11 C12 C7 118.2(4)
C11 C12 C16 119.9(4)
C7 C12 C16 121.8(3)
C15 C13 C14 112.6(4)
C15 C13 C8 112.9(3)
C14 C13 C8 111.1(3)
C15 C13 H13 106.6
C14 C13 H13 106.6
C8 C13 H13 106.6
C13 C14 H14A 109.5
C13 C14 H14B 109.5
H14A C14 H14B 109.5
C13 C14 H14C 109.5
H14A C14 H14C 109.5
H14B C14 H14C 109.5
C13 C15 H15A 109.5
C13 C15 H15B 109.5
H15A C15 H15B 109.5
C13 C15 H15C 109.5
H15A C15 H15C 109.5
H15B C15 H15C 109.5
C12 C16 C17 115.4(5)
C12 C16 C18 109.0(4)
C17 C16 C18 109.8(5)
C12 C16 H16 107.4
C17 C16 H16 107.4
C18 C16 H16 107.4
C16 C17 H17A 109.5
C16 C17 H17B 109.5
H17A C17 H17B 109.5
C16 C17 H17C 109.5
H17A C17 H17C 109.5
H17B C17 H17C 109.5
C16 C18 H18A 109.5
C16 C18 H18B 109.5
H18A C18 H18B 109.5
C16 C18 H18C 109.5
H18A C18 H18C 109.5
H18B C18 H18C 109.5
C24 C19 C20 121.3(4)
C24 C19 C6 121.6(4)
C20 C19 C6 116.8(3)
C21 C20 C19 118.2(4)
C21 C20 C25 119.8(4)
C19 C20 C25 121.8(4)
C22 C21 C20 121.2(5)
C22 C21 H21 119.4
C20 C21 H21 119.4
C21 C22 C23 121.0(4)
C21 C22 H22 119.5
C23 C22 H22 119.5
C22 C23 C24 120.7(4)
C22 C23 H23 119.6
C24 C23 H23 119.6
C19 C24 C23 117.5(4)
C19 C24 C28 121.6(4)
C23 C24 C28 120.8(4)
C26 C25 C27 110.3(4)
C26 C25 C20 113.1(5)
C27 C25 C20 111.4(4)
C26 C25 H25 107.2
C27 C25 H25 107.2
C20 C25 H25 107.2
C25 C26 H26A 109.5
C25 C26 H26B 109.5
H26A C26 H26B 109.5
C25 C26 H26C 109.5
H26A C26 H26C 109.5
H26B C26 H26C 109.5
C25 C27 H27A 109.5
C25 C27 H27B 109.5
H27A C27 H27B 109.5
C25 C27 H27C 109.5
H27A C27 H27C 109.5
H27B C27 H27C 109.5
C24 C28 C30 112.1(3)
C24 C28 C29 113.4(4)
C30 C28 C29 109.2(4)
C24 C28 H28 107.3
C30 C28 H28 107.3
C29 C28 H28 107.3
C28 C29 H29A 109.5
C28 C29 H29B 109.5
H29A C29 H29B 109.5
C28 C29 H29C 109.5
H29A C29 H29C 109.5
H29B C29 H29C 109.5
C28 C30 H30A 109.5
C28 C30 H30B 109.5
H30A C30 H30B 109.5
C28 C30 H30C 109.5
H30A C30 H30C 109.5
H30B C30 H30C 109.5
C36 C31 C32 115.6(4)
C36 C31 Mn2 124.7(3)
C32 C31 Mn2 119.5(2)
C33 C32 C31 123.0(3)
C33 C32 C37 118.6(3)
C31 C32 C37 118.4(3)
C32 C33 C34 120.0(4)
C32 C33 H33 120.0
C34 C33 H33 120.0
C35 C34 C33 118.7(4)
C35 C34 H34 120.6
C33 C34 H34 120.6
C34 C35 C36 121.8(3)
C34 C35 H35 119.1
C36 C35 H35 119.1
C35 C36 C31 120.7(4)
C35 C36 C49 117.1(3)
C31 C36 C49 122.2(4)
C42 C37 C38 120.6(3)
C42 C37 C32 120.5(3)
C38 C37 C32 118.9(3)
C39 C38 C37 118.5(3)
C39 C38 C43 119.2(3)
C37 C38 C43 122.2(3)
C40 C39 C38 121.1(4)
C40 C39 H39 119.4
C38 C39 H39 119.4
C39 C40 C41 120.4(3)
C39 C40 H40 119.8
C41 C40 H40 119.8
C40 C41 C42 120.8(4)
C40 C41 H41 119.6
C42 C41 H41 119.6
C41 C42 C37 118.4(3)
C41 C42 C46 119.8(3)
C37 C42 C46 121.7(3)
C44 C43 C38 111.7(3)
C44 C43 C45 110.5(4)
C38 C43 C45 110.2(4)
C44 C43 H43 108.1
C38 C43 H43 108.1
C45 C43 H43 108.1
C43 C44 H44A 109.5
C43 C44 H44B 109.5
H44A C44 H44B 109.5
C43 C44 H44C 109.5
H44A C44 H44C 109.5
H44B C44 H44C 109.5
C43 C45 H45A 109.5
C43 C45 H45B 109.5
H45A C45 H45B 109.5
C43 C45 H45C 109.5
H45A C45 H45C 109.5
H45B C45 H45C 109.5
C42 C46 C48 109.8(4)
C42 C46 C47 114.3(4)
C48 C46 C47 109.3(4)
C42 C46 H46 107.7
C48 C46 H46 107.7
C47 C46 H46 107.7
C46 C47 H47A 109.5
C46 C47 H47B 109.5
H47A C47 H47B 109.5
C46 C47 H47C 109.5
H47A C47 H47C 109.5
H47B C47 H47C 109.5
C46 C48 H48A 109.5
C46 C48 H48B 109.5
H48A C48 H48B 109.5
C46 C48 H48C 109.5
H48A C48 H48C 109.5
H48B C48 H48C 109.5
C50 C49 C54 119.9(4)
C50 C49 C36 119.9(4)
C54 C49 C36 120.1(4)
C51 C50 C49 118.5(5)
C51 C50 C55 119.4(5)
C49 C50 C55 122.1(4)
C52 C51 C50 121.3(6)
C52 C51 H51 119.4
C50 C51 H51 119.4
C51 C52 C53 120.5(5)
C51 C52 H52 119.7
C53 C52 H52 119.7
C52 C53 C54 121.2(5)
C52 C53 H53 119.4
C54 C53 H53 119.4
C53 C54 C49 118.6(5)
C53 C54 C58 120.5(5)
C49 C54 C58 120.9(5)
C50 C55 C56 111.8(5)
C50 C55 C57 110.9(5)
C56 C55 C57 110.3(5)
C50 C55 H55 107.9
C56 C55 H55 107.9
C57 C55 H55 107.9
C55 C56 H56A 109.5
C55 C56 H56B 109.5
H56A C56 H56B 109.5
C55 C56 H56C 109.5
H56A C56 H56C 109.5
H56B C56 H56C 109.5
C55 C57 H57A 109.5
C55 C57 H57B 109.5
H57A C57 H57B 109.5
C55 C57 H57C 109.5
H57A C57 H57C 109.5
H57B C57 H57C 109.5
C60 C58 C54 111.5(4)
C60 C58 C59 108.9(4)
C54 C58 C59 113.2(6)
C60 C58 H58 107.7
C54 C58 H58 107.7
C59 C58 H58 107.7
C58 C59 H59A 109.5
C58 C59 H59B 109.5
H59A C59 H59B 109.5
C58 C59 H59C 109.5
H59A C59 H59C 109.5
H59B C59 H59C 109.5
C58 C60 H60A 109.5
C58 C60 H60B 109.5
H60A C60 H60B 109.5
C58 C60 H60C 109.5
H60A C60 H60C 109.5
H60B C60 H60C 109.5
O1 Li1 Cl4 121.2(6)
O1 Li1 Cl3 119.5(6)
Cl4 Li1 Cl3 96.1(4)
O1 Li1 Cl2 117.7(5)
Cl4 Li1 Cl2 96.7(4)
Cl3 Li1 Cl2 100.8(4)
O1 Li1 Mn2 138.9(5)
Cl4 Li1 Mn2 47.6(2)
Cl3 Li1 Mn2 101.7(3)
Cl2 Li1 Mn2 49.2(2)
O2 Li2 O3 108.8(5)
O2 Li2 Cl3 113.5(5)
O3 Li2 Cl3 117.3(5)
O2 Li2 Cl4 123.3(5)
O3 Li2 Cl4 97.9(4)
Cl3 Li2 Cl4 95.3(4)
Li1 Cl4 Li2 79.4(4)
Li1 Cl4 Mn2 87.6(3)
Li2 Cl4 Mn2 119.9(3)
C64 O1 C61 101.7(9)
C64 O1 Li1 131.2(9)
C61 O1 Li1 123.6(8)
O1 C61 C62 105.4(8)
O1 C61 H61A 110.7
C62 C61 H61A 110.7
O1 C61 H61B 110.7
C62 C61 H61B 110.7
H61A C61 H61B 108.8
C61 C62 C63 103.1(8)
C61 C62 H62A 111.1
C63 C62 H62A 111.1
C61 C62 H62B 111.1
C63 C62 H62B 111.1
H62A C62 H62B 109.1
C62 C63 C64 100.8(8)
C62 C63 H63A 111.6
C64 C63 H63A 111.6
C62 C63 H63B 111.6
C64 C63 H63B 111.6
H63A C63 H63B 109.4
O1 C64 C63 103.7(9)
O1 C64 H64A 111.0
C63 C64 H64A 111.0
O1 C64 H64B 111.0
C63 C64 H64B 111.0
H64A C64 H64B 109.0
C65 O2 C68 108.1(5)
C65 O2 Li2 124.1(5)
C68 O2 Li2 127.8(5)
O2 C65 C66 110.5(6)
O2 C65 H65A 109.5
C66 C65 H65A 109.5
O2 C65 H65B 109.5
C66 C65 H65B 109.5
H65A C65 H65B 108.1
C65 C66 C67 103.8(6)
C65 C66 H66A 111.0
C67 C66 H66A 111.0
C65 C66 H66B 111.0
C67 C66 H66B 111.0
H66A C66 H66B 109.0
C68 C67 C66 103.6(6)
C68 C67 H67A 111.0
C66 C67 H67A 111.0
C68 C67 H67B 111.0
C66 C67 H67B 111.0
H67A C67 H67B 109.0
O2 C68 C67 108.5(6)
O2 C68 H68A 110.0
C67 C68 H68A 110.0
O2 C68 H68B 110.0
C67 C68 H68B 110.0
H68A C68 H68B 108.4
C72 O3 C69 109.1(5)
C72 O3 Li2 119.2(5)
C69 O3 Li2 125.9(5)
O3 C69 C70 106.5(5)
O3 C69 H69A 110.4
C70 C69 H69A 110.4
O3 C69 H69B 110.4
C70 C69 H69B 110.4
H69A C69 H69B 108.6
C71 C70 C69 104.0(5)
C71 C70 H70A 110.9
C69 C70 H70A 110.9
C71 C70 H70B 110.9
C69 C70 H70B 110.9
H70A C70 H70B 109.0
C70 C71 C72 101.3(5)
C70 C71 H71A 111.5
C72 C71 H71A 111.5
C70 C71 H71B 111.5
C72 C71 H71B 111.5
H71A C71 H71B 109.3
O3 C72 C71 104.0(5)
O3 C72 H72A 111.0
C71 C72 H72A 111.0
O3 C72 H72B 111.0
C71 C72 H72B 111.0
H72A C72 H72B 109.0
O4 Li3 Cl4B 125.7(9)
O4 Li3 Cl1 119.6(8)
Cl4B Li3 Cl1 98.4(7)
O4 Li3 I3 110.5(8)
Cl4B Li3 I3 97.4(6)
Cl1 Li3 I3 100.6(6)
O4 Li3 Li4 129.5(9)
Cl4B Li3 Li4 47.0(5)
Cl1 Li3 Li4 110.5(7)
I3 Li3 Li4 51.0(6)
O4 Li3 Mn2 147.8(9)
Cl4B Li3 Mn2 48.9(4)
Cl1 Li3 Mn2 49.5(3)
I3 Li3 Mn2 101.6(6)
Li4 Li3 Mn2 73.5(5)
O4 Li3 Mn1 132.0(8)
Cl4B Li3 Mn1 102.1(6)
Cl1 Li3 Mn1 46.9(3)
I3 Li3 Mn1 53.7(3)
Li4 Li3 Mn1 79.4(6)
Mn2 Li3 Mn1 67.2(3)
O5 Li4 O6 102.9(10)
O5 Li4 Cl4B 101.4(10)
O6 Li4 Cl4B 119.1(11)
O5 Li4 I3 107.3(10)
O6 Li4 I3 116.8(10)
Cl4B Li4 I3 107.5(9)
O5 Li4 Li3 107.3(9)
O6 Li4 Li3 149.7(11)
Cl4B Li4 Li3 51.6(6)
I3 Li4 Li3 56.6(6)
Li4 Cl4B Li3 81.4(7)
Li4 Cl4B Mn2 105.7(6)
Li3 Cl4B Mn2 82.1(5)
C73 O4 C76 107.6(10)
C73 O4 Li3 124.2(10)
C76 O4 Li3 122.5(10)
O4 C73 C74 105.8(12)
O4 C73 H73A 110.6
C74 C73 H73A 110.6
O4 C73 H73B 110.6
C74 C73 H73B 110.6
H73A C73 H73B 108.7
C75 C74 C73 104.8(14)
C75 C74 H74A 110.8
C73 C74 H74A 110.8
C75 C74 H74B 110.8
C73 C74 H74B 110.8
H74A C74 H74B 108.9
C74 C75 C76 107.3(16)
C74 C75 H75A 110.3
C76 C75 H75A 110.3
C74 C75 H75B 110.3
C76 C75 H75B 110.3
H75A C75 H75B 108.5
C80 O5 C77 108.9(12)
C80 O5 Li4 121.9(12)
C77 O5 Li4 127.5(12)
C75 C76 O4 105.9(13)
C75 C76 H76A 110.6
O4 C76 H76A 110.6
C75 C76 H76B 110.6
O4 C76 H76B 110.6
H76A C76 H76B 108.7
O5 C77 C78 95.1(12)
O5 C77 H77A 112.7
C78 C77 H77A 112.7
O5 C77 H77B 112.7
C78 C77 H77B 112.7
H77A C77 H77B 110.2
C79 C78 C77 101.8(13)
C79 C78 H78A 111.4
C77 C78 H78A 111.4
C79 C78 H78B 111.4
C77 C78 H78B 111.4
H78A C78 H78B 109.3
C78 C79 C80 101.7(13)
C78 C79 H79A 111.4
C80 C79 H79A 111.4
C78 C79 H79B 111.4
C80 C79 H79B 111.4
H79A C79 H79B 109.3
O5 C80 C79 107.0(14)
O5 C80 H80A 110.3
C79 C80 H80A 110.3
O5 C80 H80B 110.3
C79 C80 H80B 110.3
H80A C80 H80B 108.6
C84 O6 C81 111.6(9)
C84 O6 Li4 115.9(9)
C81 O6 Li4 130.2(11)
O6 C81 C82 103.0(11)
O6 C81 H81A 111.2
C82 C81 H81A 111.2
O6 C81 H81B 111.2
C82 C81 H81B 111.2
H81A C81 H81B 109.1
C81 C82 C83 103.3(12)
C81 C82 H82A 111.1
C83 C82 H82A 111.1
C81 C82 H82B 111.1
C83 C82 H82B 111.1
H82A C82 H82B 109.1
C82 C83 C84 95.8(10)
C82 C83 H83A 112.6
C84 C83 H83A 112.6
C82 C83 H83B 112.6
C84 C83 H83B 112.6
H83A C83 H83B 110.1
O6 C84 C83 105.2(8)
O6 C84 H84A 110.7
C83 C84 H84A 110.7
O6 C84 H84B 110.7
C83 C84 H84B 110.7
H84A C84 H84B 108.8

loop_
_geom_bond_atom_site_label_1
_geom_bond_atom_site_label_2
_geom_bond_distance
Mn1 C1 2.133(3)
Mn1 Cl3 2.452(2)
Mn1 Cl1 2.4643(10)
Mn1 Cl2 2.524(3)
Mn1 I3 2.808(7)
Mn1 I2 2.898(4)
Mn1 Li3 3.364(18)
Mn2 C31 2.132(4)
Mn2 Cl4 2.459(6)
Mn2 Cl4B 2.461(10)
Mn2 Cl1 2.4932(10)
Mn2 Cl2 2.527(5)
Mn2 I2 2.666(5)
Mn2 Li3 3.232(18)
Mn2 Li1 3.328(11)
Cl1 Li3 2.515(18)
Cl2 Li1 2.386(12)
Cl3 Li2 2.318(11)
Cl3 Li1 2.373(11)
I3 Li4 2.53(2)
I3 Li3 2.72(2)
C1 C2 1.413(5)
C1 C6 1.423(5)
C2 C3 1.391(5)
C2 C7 1.503(5)
C3 C4 1.377(5)
C3 H3 0.9500
C4 C5 1.380(6)
C4 H4 0.9500
C5 C6 1.392(5)
C5 H5 0.9500
C6 C19 1.500(5)
C7 C8 1.401(5)
C7 C12 1.416(5)
C8 C9 1.397(5)
C8 C13 1.525(5)
C9 C10 1.374(6)
C9 H9 0.9500
C10 C11 1.371(7)
C10 H10 0.9500
C11 C12 1.392(6)
C11 H11 0.9500
C12 C16 1.511(6)
C13 C15 1.522(6)
C13 C14 1.522(6)
C13 H13 1.0000
C14 H14A 0.9800
C14 H14B 0.9800
C14 H14C 0.9800
C15 H15A 0.9800
C15 H15B 0.9800
C15 H15C 0.9800
C16 C17 1.516(7)
C16 C18 1.519(8)
C16 H16 1.0000
C17 H17A 0.9800
C17 H17B 0.9800
C17 H17C 0.9800
C18 H18A 0.9800
C18 H18B 0.9800
C18 H18C 0.9800
C19 C24 1.389(5)
C19 C20 1.419(6)
C20 C21 1.389(6)
C20 C25 1.527(6)
C21 C22 1.352(7)
C21 H21 0.9500
C22 C23 1.377(7)
C22 H22 0.9500
C23 C24 1.417(6)
C23 H23 0.9500
C24 C28 1.502(6)
C25 C26 1.521(7)
C25 C27 1.523(7)
C25 H25 1.0000
C26 H26A 0.9800
C26 H26B 0.9800
C26 H26C 0.9800
C27 H27A 0.9800
C27 H27B 0.9800
C27 H27C 0.9800
C28 C30 1.528(6)
C28 C29 1.530(6)
C28 H28 1.0000
C29 H29A 0.9800
C29 H29B 0.9800
C29 H29C 0.9800
C30 H30A 0.9800
C30 H30B 0.9800
C30 H30C 0.9800
C31 C36 1.417(5)
C31 C32 1.418(5)
C32 C33 1.380(5)
C32 C37 1.511(5)
C33 C34 1.396(5)
C33 H33 0.9500
C34 C35 1.375(6)
C34 H34 0.9500
C35 C36 1.401(6)
C35 H35 0.9500
C36 C49 1.497(6)
C37 C42 1.401(5)
C37 C38 1.402(5)
C38 C39 1.398(5)
C38 C43 1.518(5)
C39 C40 1.364(6)
C39 H39 0.9500
C40 C41 1.375(6)
C40 H40 0.9500
C41 C42 1.402(5)
C41 H41 0.9500
C42 C46 1.523(5)
C43 C44 1.518(6)
C43 C45 1.528(6)
C43 H43 1.0000
C44 H44A 0.9800
C44 H44B 0.9800
C44 H44C 0.9800
C45 H45A 0.9800
C45 H45B 0.9800
C45 H45C 0.9800
C46 C48 1.521(7)
C46 C47 1.527(6)
C46 H46 1.0000
C47 H47A 0.9800
C47 H47B 0.9800
C47 H47C 0.9800
C48 H48A 0.9800
C48 H48B 0.9800
C48 H48C 0.9800
C49 C50 1.414(7)
C49 C54 1.418(6)
C50 C51 1.394(6)
C50 C55 1.525(7)
C51 C52 1.362(8)
C51 H51 0.9500
C52 C53 1.378(9)
C52 H52 0.9500
C53 C54 1.384(7)
C53 H53 0.9500
C54 C58 1.528(8)
C55 C56 1.533(9)
C55 C57 1.537(7)
C55 H55 1.0000
C56 H56A 0.9800
C56 H56B 0.9800
C56 H56C 0.9800
C57 H57A 0.9800
C57 H57B 0.9800
C57 H57C 0.9800
C58 C60 1.517(8)
C58 C59 1.528(7)
C58 H58 1.0000
C59 H59A 0.9800
C59 H59B 0.9800
C59 H59C 0.9800
C60 H60A 0.9800
C60 H60B 0.9800
C60 H60C 0.9800
Li1 O1 1.883(12)
Li1 Cl4 2.348(11)
Li2 O2 1.871(11)
Li2 O3 1.952(11)
Li2 Cl4 2.431(11)
O1 C64 1.313(12)
O1 C61 1.427(10)
C61 C62 1.473(11)
C61 H61A 0.9900
C61 H61B 0.9900
C62 C63 1.483(12)
C62 H62A 0.9900
C62 H62B 0.9900
C63 C64 1.616(13)
C63 H63A 0.9900
C63 H63B 0.9900
C64 H64A 0.9900
C64 H64B 0.9900
O2 C65 1.423(8)
O2 C68 1.432(8)
C65 C66 1.439(9)
C65 H65A 0.9900
C65 H65B 0.9900
C66 C67 1.549(11)
C66 H66A 0.9900
C66 H66B 0.9900
C67 C68 1.506(11)
C67 H67A 0.9900
C67 H67B 0.9900
C68 H68A 0.9900
C68 H68B 0.9900
O3 C72 1.397(7)
O3 C69 1.407(7)
C69 C70 1.552(9)
C69 H69A 0.9900
C69 H69B 0.9900
C70 C71 1.473(9)
C70 H70A 0.9900
C70 H70B 0.9900
C71 C72 1.549(8)
C71 H71A 0.9900
C71 H71B 0.9900
C72 H72A 0.9900
C72 H72B 0.9900
Li3 O4 1.821(19)
Li3 Cl4B 2.461(19)
Li3 Li4 3.10(3)
Li4 O5 1.95(2)
Li4 O6 1.97(2)
Li4 Cl4B 2.30(2)
O4 C73 1.436(15)
O4 C76 1.500(19)
C73 C74 1.52(2)
C73 H73A 0.9900
C73 H73B 0.9900
C74 C75 1.43(2)
C74 H74A 0.9900
C74 H74B 0.9900
C75 C76 1.44(2)
C75 H75A 0.9900
C75 H75B 0.9900
O5 C80 1.389(18)
O5 C77 1.515(19)
C76 H76A 0.9900
C76 H76B 0.9900
C77 C78 1.56(2)
C77 H77A 0.9900
C77 H77B 0.9900
C78 C79 1.48(2)
C78 H78A 0.9900
C78 H78B 0.9900
C79 C80 1.52(2)
C79 H79A 0.9900
C79 H79B 0.9900
C80 H80A 0.9900
C80 H80B 0.9900
O6 C84 1.350(10)
O6 C81 1.402(14)
C81 C82 1.450(14)
C81 H81A 0.9900
C81 H81B 0.9900
C82 C83 1.492(14)
C82 H82A 0.9900
C82 H82B 0.9900
C83 C84 1.543(13)
C83 H83A 0.9900
C83 H83B 0.9900
C84 H84A 0.9900
C84 H84B 0.9900
